data_4028497
loop_
_publ_author_name
'Lizhi Zhu'
'Congshan Zhou'
'Wei Yang'
'Shuzhong He'
'Gui-Juan Cheng'
'Xinhao Zhang'
'Chi-Sing Lee'

_publ_section_title
;
 Formal Syntheses of (\+-)-Platensimycin and (\+-)-Platencin via a
 Dual-Mode Lewis Acid Induced Cascade Cyclization Approach
;
_journal_name_full 'Journal of Organic Chemistry'
_journal_page_first 7912
_journal_page_last 7929
_journal_paper_doi 10.1021/jo401105q
_journal_volume 78
_journal_year 2013
_chemical_formula_moiety 'C15 H20 O2'
_chemical_formula_sum 'C15 H20 O2'
_chemical_formula_weight 232.31
_chemical_name_systematic
;
 ?
;
_space_group_IT_number 61
_symmetry_cell_setting orthorhombic
_symmetry_space_group_name_Hall '-P 2ac 2ab'
_symmetry_space_group_name_H-M 'P b c a'
_atom_sites_solution_hydrogens geom
_atom_sites_solution_primary direct
_atom_sites_solution_secondary difmap
_audit_creation_method SHELXL-97
_cell_angle_alpha 90.00
_cell_angle_beta 90.00
_cell_angle_gamma 90.00
_cell_formula_units_Z 8
_cell_length_a 13.4787(2)
_cell_length_b 13.3407(2)
_cell_length_c 14.2140(10)
_cell_measurement_reflns_used 15279
_cell_measurement_temperature 293(2)
_cell_measurement_theta_max 68.30
_cell_measurement_theta_min 6.60
_cell_volume 2555.89(19)
_computing_cell_refinement 'CrystalClear-SM Auto 2.0 r4'
_computing_data_collection 'CrystalClear-SM Auto 2.0 r4 (Rigaku, 2009)'
_computing_data_reduction 'CrystalClear-SM Auto 2.0 r4'
_computing_molecular_graphics 'CrystalStructure 4.0'
_computing_publication_material 'CrystalStructure 4.0 (Rigaku, 2009)'
_computing_structure_refinement 'SHELXL97 (Sheldrick, 1997)'
_computing_structure_solution 'SHELXS97 (Sheldrick, 1997)'
_diffrn_ambient_temperature 293(2)
_diffrn_measured_fraction_theta_full 0.992
_diffrn_measured_fraction_theta_max 0.992
_diffrn_measurement_device_type 'Rigaku Saturn944+ CCD'
_diffrn_measurement_method \w
_diffrn_radiation_monochromator graphite
_diffrn_radiation_source 'fine-focus sealed tube'
_diffrn_radiation_type CuK\a
_diffrn_radiation_wavelength 1.54187
_diffrn_reflns_av_R_equivalents 0.0293
_diffrn_reflns_av_sigmaI/netI 0.0204
_diffrn_reflns_limit_h_max 16
_diffrn_reflns_limit_h_min -13
_diffrn_reflns_limit_k_max 15
_diffrn_reflns_limit_k_min -14
_diffrn_reflns_limit_l_max 17
_diffrn_reflns_limit_l_min -16
_diffrn_reflns_number 18389
_diffrn_reflns_theta_full 68.32
_diffrn_reflns_theta_max 68.32
_diffrn_reflns_theta_min 6.57
_exptl_absorpt_coefficient_mu 0.616
_exptl_absorpt_correction_T_max 0.9409
_exptl_absorpt_correction_T_min 0.8866
_exptl_absorpt_correction_type multi-scan
_exptl_absorpt_process_details 'Jacobson, R. (1998) Private communication'
_exptl_crystal_colour colorless
_exptl_crystal_density_diffrn 1.207
_exptl_crystal_description prism
_exptl_crystal_F_000 1008
_exptl_crystal_size_max 0.20
_exptl_crystal_size_mid 0.20
_exptl_crystal_size_min 0.10
_refine_diff_density_max 0.198
_refine_diff_density_min -0.182
_refine_diff_density_rms 0.055
_refine_ls_extinction_method none
_refine_ls_goodness_of_fit_ref 1.093
_refine_ls_hydrogen_treatment constr
_refine_ls_matrix_type full
_refine_ls_number_parameters 154
_refine_ls_number_reflns 2323
_refine_ls_number_restraints 0
_refine_ls_restrained_S_all 1.093
_refine_ls_R_factor_all 0.0519
_refine_ls_R_factor_gt 0.0451
_refine_ls_shift/su_max 0.000
_refine_ls_shift/su_mean 0.000
_refine_ls_structure_factor_coef Fsqd
_refine_ls_weighting_details 'calc w=1/[\s^2^(Fo^2^)+(0.0693P)^2^+0.4180P] where P=(Fo^2^+2Fc^2^)/3'
_refine_ls_weighting_scheme calc
_refine_ls_wR_factor_gt 0.1209
_refine_ls_wR_factor_ref 0.1282
_reflns_number_gt 1917
_reflns_number_total 2323
_reflns_threshold_expression >2\s(I)
_cod_data_source_file jo401105q_si_004.cif
_cod_data_source_block shelxl
_cod_database_code 4028497

loop_
_symmetry_equiv_pos_as_xyz
'x, y, z'
'-x+1/2, y+1/2, z'
'x, -y+1/2, z+1/2'
'-x+1/2, -y, z+1/2'
'-x, -y, -z'
'x-1/2, -y-1/2, -z'
'-x, y-1/2, -z-1/2'
'x-1/2, y, -z-1/2'

loop_
_atom_site_label
_atom_site_type_symbol
_atom_site_fract_x
_atom_site_fract_y
_atom_site_fract_z
_atom_site_U_iso_or_equiv
_atom_site_adp_type
_atom_site_occupancy
_atom_site_symmetry_multiplicity
_atom_site_calc_flag
_atom_site_refinement_flags
O2 O -0.02404(9) 0.83041(10) 0.28061(10) 0.0757(4) Uani 1 1 d .
O5 O 0.31719(9) 0.54229(9) 0.12227(9) 0.0735(4) Uani 1 1 d .
C1 C 0.08372(10) 0.70967(10) 0.21006(9) 0.0413(3) Uani 1 1 d .
C3 C 0.08105(12) 0.65258(12) 0.30449(10) 0.0519(4) Uani 1 1 d .
H3A H 0.0622 0.6971 0.3554 0.062 Uiso 1 1 calc R
H3B H 0.0340 0.5977 0.3017 0.062 Uiso 1 1 calc R
C4 C 0.06024(11) 0.63384(11) 0.13013(10) 0.0493(4) Uani 1 1 d .
H4 H -0.0002 0.5991 0.1502 0.059 Uiso 1 1 calc R
C6 C 0.01133(11) 0.79761(12) 0.20825(11) 0.0528(4) Uani 1 1 d .
C7 C 0.23754(10) 0.78563(12) 0.11422(10) 0.0477(4) Uani 1 1 d .
H7A H 0.2281 0.7355 0.0666 0.057 Uiso 1 1 calc R
H7B H 0.3071 0.7988 0.1216 0.057 Uiso 1 1 calc R
H7C H 0.2042 0.8462 0.0960 0.057 Uiso 1 1 calc R
C8 C 0.18455(12) 0.61367(11) 0.31911(9) 0.0495(4) Uani 1 1 d .
C9 C 0.21192(12) 0.83011(11) 0.28101(11) 0.0527(4) Uani 1 1 d .
H9A H 0.1790 0.8905 0.2617 0.063 Uiso 1 1 calc R
H9B H 0.2817 0.8427 0.2872 0.063 Uiso 1 1 calc R
H9C H 0.1857 0.8085 0.3404 0.063 Uiso 1 1 calc R
C10 C 0.19495(9) 0.74820(10) 0.20721(9) 0.0392(3) Uani 1 1 d .
C11 C 0.03445(12) 0.68139(15) 0.03500(11) 0.0643(5) Uani 1 1 d .
H11A H 0.0935 0.7115 0.0082 0.077 Uiso 1 1 calc R
H11B H 0.0116 0.6297 -0.0078 0.077 Uiso 1 1 calc R
C12 C 0.14068(12) 0.55124(11) 0.12312(11) 0.0577(4) Uani 1 1 d .
H12A H 0.1179 0.4935 0.1585 0.069 Uiso 1 1 calc R
H12B H 0.1458 0.5309 0.0578 0.069 Uiso 1 1 calc R
C13 C 0.24301(11) 0.57790(11) 0.15731(11) 0.0504(4) Uani 1 1 d .
C14 C -0.01460(12) 0.84157(15) 0.11465(14) 0.0692(5) Uani 1 1 d .
H14A H 0.0423 0.8775 0.0899 0.083 Uiso 1 1 calc R
H14B H -0.0684 0.8892 0.1223 0.083 Uiso 1 1 calc R
C15 C 0.24768(11) 0.65042(10) 0.23842(10) 0.0452(3) Uani 1 1 d .
H15 H 0.3162 0.6631 0.2582 0.054 Uiso 1 1 calc R
C16 C 0.21788(16) 0.55981(13) 0.39101(12) 0.0679(5) Uani 1 1 d .
H16A H 0.1752 0.5422 0.4397 0.082 Uiso 1 1 calc R
H16B H 0.2839 0.5397 0.3927 0.082 Uiso 1 1 calc R
C17 C -0.04555(12) 0.76084(17) 0.04524(13) 0.0755(6) Uani 1 1 d .
H17A H -0.0584 0.7912 -0.0156 0.091 Uiso 1 1 calc R
H17B H -0.1065 0.7297 0.0667 0.091 Uiso 1 1 calc R

loop_
_atom_site_aniso_label
_atom_site_aniso_U_11
_atom_site_aniso_U_22
_atom_site_aniso_U_33
_atom_site_aniso_U_23
_atom_site_aniso_U_13
_atom_site_aniso_U_12
O2 0.0589(7) 0.0907(9) 0.0775(8) -0.0149(7) 0.0132(6) 0.0210(6)
O5 0.0745(8) 0.0590(7) 0.0871(9) -0.0110(6) 0.0216(7) 0.0143(6)
C1 0.0392(7) 0.0476(7) 0.0371(7) -0.0005(5) 0.0042(5) -0.0042(5)
C3 0.0588(9) 0.0581(9) 0.0389(8) 0.0016(6) 0.0072(6) -0.0096(7)
C4 0.0477(8) 0.0590(9) 0.0412(8) -0.0033(6) 0.0002(6) -0.0128(6)
C6 0.0349(7) 0.0620(9) 0.0615(9) -0.0018(7) 0.0053(7) 0.0011(6)
C7 0.0415(7) 0.0484(8) 0.0531(9) 0.0059(6) 0.0074(6) -0.0022(6)
C8 0.0686(9) 0.0431(7) 0.0369(7) -0.0014(6) -0.0058(7) -0.0044(6)
C9 0.0531(9) 0.0463(8) 0.0588(9) -0.0099(6) -0.0002(7) -0.0037(6)
C10 0.0370(7) 0.0391(7) 0.0415(7) -0.0008(5) 0.0009(5) 0.0004(5)
C11 0.0595(10) 0.0911(12) 0.0422(8) -0.0012(8) -0.0069(7) -0.0112(8)
C12 0.0729(10) 0.0510(8) 0.0493(9) -0.0125(7) 0.0024(8) -0.0053(7)
C13 0.0613(9) 0.0393(7) 0.0506(8) 0.0017(6) 0.0079(7) 0.0058(6)
C14 0.0458(9) 0.0809(12) 0.0808(12) 0.0200(10) 0.0030(8) 0.0124(8)
C15 0.0445(7) 0.0440(7) 0.0470(8) 0.0005(6) -0.0047(6) 0.0027(6)
C16 0.1004(13) 0.0573(10) 0.0462(9) 0.0028(7) -0.0118(9) -0.0018(9)
C17 0.0488(9) 0.1187(16) 0.0591(11) 0.0252(11) -0.0085(8) -0.0004(10)

loop_
_atom_type_symbol
_atom_type_description
_atom_type_scat_dispersion_real
_atom_type_scat_dispersion_imag
_atom_type_scat_source
C C 0.0181 0.0091 'International Tables Vol C Tables 4.2.6.8 and 6.1.1.4'
H H 0.0000 0.0000 'International Tables Vol C Tables 4.2.6.8 and 6.1.1.4'
O O 0.0492 0.0322 'International Tables Vol C Tables 4.2.6.8 and 6.1.1.4'

loop_
_geom_angle_atom_site_label_1
_geom_angle_atom_site_label_2
_geom_angle_atom_site_label_3
_geom_angle
C6 C1 C3 112.27(11)
C6 C1 C4 110.97(11)
C3 C1 C4 108.05(11)
C6 C1 C10 110.78(11)
C3 C1 C10 101.79(10)
C4 C1 C10 112.65(10)
C8 C3 C1 105.60(11)
C8 C3 H3A 110.6
C1 C3 H3A 110.6
C8 C3 H3B 110.6
C1 C3 H3B 110.6
H3A C3 H3B 108.8
C11 C4 C12 113.34(13)
C11 C4 C1 114.93(13)
C12 C4 C1 111.56(11)
C11 C4 H4 105.3
C12 C4 H4 105.3
C1 C4 H4 105.3
O2 C6 C14 121.34(15)
O2 C6 C1 120.89(14)
C14 C6 C1 117.77(13)
C10 C7 H7A 109.5
C10 C7 H7B 109.5
H7A C7 H7B 109.5
C10 C7 H7C 109.5
H7A C7 H7C 109.5
H7B C7 H7C 109.5
C16 C8 C3 127.41(16)
C16 C8 C15 124.73(16)
C3 C8 C15 107.81(11)
C10 C9 H9A 109.5
C10 C9 H9B 109.5
H9A C9 H9B 109.5
C10 C9 H9C 109.5
H9A C9 H9C 109.5
H9B C9 H9C 109.5
C7 C10 C9 107.68(12)
C7 C10 C15 110.54(11)
C9 C10 C15 109.62(11)
C7 C10 C1 118.97(11)
C9 C10 C1 110.79(11)
C15 C10 C1 98.82(10)
C17 C11 C4 111.41(14)
C17 C11 H11A 109.3
C4 C11 H11A 109.3
C17 C11 H11B 109.3
C4 C11 H11B 109.3
H11A C11 H11B 108.0
C13 C12 C4 116.91(12)
C13 C12 H12A 108.1
C4 C12 H12A 108.1
C13 C12 H12B 108.1
C4 C12 H12B 108.1
H12A C12 H12B 107.3
O5 C13 C12 122.00(14)
O5 C13 C15 122.07(14)
C12 C13 C15 115.93(12)
C6 C14 C17 111.35(15)
C6 C14 H14A 109.4
C17 C14 H14A 109.4
C6 C14 H14B 109.4
C17 C14 H14B 109.4
H14A C14 H14B 108.0
C13 C15 C8 110.44(12)
C13 C15 C10 107.60(11)
C8 C15 C10 103.43(11)
C13 C15 H15 111.7
C8 C15 H15 111.7
C10 C15 H15 111.7
C8 C16 H16A 120.0
C8 C16 H16B 120.0
H16A C16 H16B 120.0
C14 C17 C11 111.22(13)
C14 C17 H17A 109.4
C11 C17 H17A 109.4
C14 C17 H17B 109.4
C11 C17 H17B 109.4
H17A C17 H17B 108.0

loop_
_geom_bond_atom_site_label_1
_geom_bond_atom_site_label_2
_geom_bond_distance
O2 C6 1.2152(19)
O5 C13 1.2139(18)
C1 C6 1.526(2)
C1 C3 1.5437(19)
C1 C4 1.5538(19)
C1 C10 1.5854(18)
C3 C8 1.503(2)
C3 H3A 0.9700
C3 H3B 0.9700
C4 C11 1.533(2)
C4 C12 1.549(2)
C4 H4 0.9800
C6 C14 1.495(2)
C7 C10 1.5251(18)
C7 H7A 0.9600
C7 H7B 0.9600
C7 H7C 0.9600
C8 C16 1.328(2)
C8 C15 1.510(2)
C9 C10 1.5319(19)
C9 H9A 0.9600
C9 H9B 0.9600
C9 H9C 0.9600
C10 C15 1.5504(19)
C11 C17 1.519(3)
C11 H11A 0.9700
C11 H11B 0.9700
C12 C13 1.505(2)
C12 H12A 0.9700
C12 H12B 0.9700
C13 C15 1.506(2)
C14 C17 1.519(3)
C14 H14A 0.9700
C14 H14B 0.9700
C15 H15 0.9800
C16 H16A 0.9300
C16 H16B 0.9300
C17 H17A 0.9700
C17 H17B 0.9700
